data_7206925
loop_
_publ_author_name
'Bruni, Giovanna'
'Maietta, Mariarosa'
'Berbenni, Vittorio'
'Bini, Marcella'
'Ferrari, Stefania'
'Capsoni, Doretta'
'Boiocchi, Massimo'
'Milanese, Chiara'
'Marini, Amedeo'

_publ_section_title
;
 Preparation and characterization of carprofen co-crystals
;
_journal_issue 2
_journal_name_full CrystEngComm
_journal_page_first 435
_journal_paper_doi 10.1039/c1ce05571b
_journal_volume 14
_journal_year 2012
_chemical_formula_moiety 'C15 H12 Cl N O2, 1.5(C10 H8 N2)'
_chemical_formula_sum 'C30 H24 Cl N4 O2'
_chemical_formula_weight 507.98
_chemical_name_systematic
;
?
;
_space_group_IT_number 14
_symmetry_cell_setting monoclinic
_symmetry_Int_Tables_number 14
_symmetry_space_group_name_Hall '-P 2ybc'
_symmetry_space_group_name_H-M 'P 1 21/c 1'
_atom_sites_solution_hydrogens geom
_atom_sites_solution_primary direct
_atom_sites_solution_secondary difmap
_audit_creation_method SHELXL-97
_cell_angle_alpha 90.00
_cell_angle_beta 110.33(3)
_cell_angle_gamma 90.00
_cell_formula_units_Z 4
_cell_length_a 19.030(8)
_cell_length_b 5.5550(15)
_cell_length_c 25.191(9)
_cell_measurement_reflns_used 25
_cell_measurement_temperature 293(2)
_cell_measurement_theta_max 7
_cell_measurement_theta_min 4
_cell_volume 2497.1(16)
_computing_cell_refinement 'CAD4 Express (Enraf Nonius, 1994)'
_computing_data_collection 'CAD4 Express (Enraf Nonius, 1994)'
_computing_data_reduction 'PROFIT (Streltsov & Zavodnik, 1989)'
_computing_molecular_graphics 'Ortep-3 for Windows (Farrugia, 1997)'
_computing_publication_material 'WinGX publication routines (Farrugia, 1999)'
_computing_structure_refinement 'SHELXL-97 (Sheldrick, 1997)'
_computing_structure_solution 'SIR-97 (Altomare et al., 1999)'
_diffrn_ambient_temperature 293(2)
_diffrn_measured_fraction_theta_full 0.992
_diffrn_measured_fraction_theta_max 0.992
_diffrn_measurement_device_type 'Enraf-Nonius CAD4'
_diffrn_measurement_method 'omega scans'
_diffrn_radiation_monochromator graphite
_diffrn_radiation_source 'fine-focus sealed tube'
_diffrn_radiation_type MoK\a
_diffrn_radiation_wavelength 0.71073
_diffrn_reflns_av_R_equivalents 0.0804
_diffrn_reflns_av_sigmaI/netI 0.1307
_diffrn_reflns_limit_h_max 17
_diffrn_reflns_limit_h_min -18
_diffrn_reflns_limit_k_max 5
_diffrn_reflns_limit_k_min 0
_diffrn_reflns_limit_l_max 24
_diffrn_reflns_limit_l_min 0
_diffrn_reflns_number 2436
_diffrn_reflns_theta_full 20.05
_diffrn_reflns_theta_max 20.05
_diffrn_reflns_theta_min 1.14
_diffrn_standards_decay_% 0
_diffrn_standards_interval_time 300
_diffrn_standards_number 3
_exptl_absorpt_coefficient_mu 0.189
_exptl_absorpt_correction_T_max 0.9997
_exptl_absorpt_correction_T_min 0.9778
_exptl_absorpt_correction_type psi-scan
_exptl_absorpt_process_details
;
North A.C.T., Phillips D.C. & Mathews F.S. (1968) Acta. Cryst. A24, 351
;
_exptl_crystal_colour COLOURLESS
_exptl_crystal_density_diffrn 1.351
_exptl_crystal_density_method 'not measured'
_exptl_crystal_description 'PLATY PRISM'
_exptl_crystal_F_000 1060
_exptl_crystal_size_max 0.7
_exptl_crystal_size_mid 0.25
_exptl_crystal_size_min 0.05
_refine_diff_density_max 0.260
_refine_diff_density_min -0.245
_refine_diff_density_rms 0.066
_refine_ls_extinction_method none
_refine_ls_goodness_of_fit_ref 1.064
_refine_ls_hydrogen_treatment constr
_refine_ls_matrix_type full
_refine_ls_number_parameters 335
_refine_ls_number_reflns 2341
_refine_ls_number_restraints 6
_refine_ls_restrained_S_all 1.063
_refine_ls_R_factor_all 0.2039
_refine_ls_R_factor_gt 0.1322
_refine_ls_shift/su_max 0.023
_refine_ls_shift/su_mean 0.006
_refine_ls_structure_factor_coef Fsqd
_refine_ls_weighting_details 'calc w=1/[\s^2^(Fo^2^)+(0.0928P)^2^+18.1751P] where P=(Fo^2^+2Fc^2^)/3'
_refine_ls_weighting_scheme calc
_refine_ls_wR_factor_gt 0.2950
_refine_ls_wR_factor_ref 0.3415
_reflns_number_gt 1254
_reflns_number_total 2341
_reflns_threshold_expression >2\s(I)
_cod_data_source_file c1ce05571b.txt
_cod_data_source_block 1:1.5
_cod_original_sg_symbol_H-M 'P 21/c'
_cod_database_code 7206925

loop_
_symmetry_equiv_pos_as_xyz
'x, y, z'
'-x, y+1/2, -z+1/2'
'-x, -y, -z'
'x, -y-1/2, z-1/2'

loop_
_atom_site_label
_atom_site_type_symbol
_atom_site_fract_x
_atom_site_fract_y
_atom_site_fract_z
_atom_site_U_iso_or_equiv
_atom_site_adp_type
_atom_site_occupancy
_atom_site_symmetry_multiplicity
_atom_site_calc_flag
_atom_site_refinement_flags
Cl1 Cl -0.0598(2) 0.2896(8) 0.15011(19) 0.0970(16) Uani 1 1 d .
C1 C 0.3066(10) 0.424(3) 0.1142(7) 0.087(5) Uani 1 1 d .
H1 H 0.3291 0.3108 0.0981 0.104 Uiso 1 1 calc R
C2 C 0.2347(10) 0.378(3) 0.1159(6) 0.076(5) Uani 1 1 d .
H2 H 0.2072 0.2441 0.0981 0.091 Uiso 1 1 calc R
C3 C 0.2067(9) 0.541(3) 0.1449(6) 0.069(4) Uani 1 1 d .
C4 C 0.1368(9) 0.555(3) 0.1567(6) 0.067(4) Uani 1 1 d .
C5 C 0.0767(9) 0.405(3) 0.1470(6) 0.067(4) Uani 1 1 d .
H5 H 0.0738 0.2609 0.1274 0.081 Uiso 1 1 calc R
C6 C 0.0212(8) 0.471(3) 0.1666(6) 0.076(5) Uani 1 1 d .
C7 C 0.0239(8) 0.672(3) 0.1976(7) 0.079(5) Uani 1 1 d .
H7 H -0.0151 0.7061 0.2106 0.095 Uiso 1 1 calc R
C8 C 0.0850(10) 0.826(3) 0.2103(6) 0.088(5) Uani 1 1 d .
H8 H 0.0881 0.9635 0.2322 0.105 Uiso 1 1 calc R
C9 C 0.1422(9) 0.767(3) 0.1886(6) 0.064(4) Uani 1 1 d .
C10 C 0.2464(9) 0.745(3) 0.1677(7) 0.078(5) Uani 1 1 d .
C11 C 0.3162(9) 0.793(3) 0.1632(6) 0.070(4) Uani 1 1 d .
H11 H 0.3430 0.9316 0.1786 0.084 Uiso 1 1 calc R
C12 C 0.3434(9) 0.627(3) 0.1351(7) 0.072(4) Uani 1 1 d .
C13 C 0.4236(9) 0.673(3) 0.1328(7) 0.093(6) Uani 1 1 d .
H13 H 0.4291 0.5389 0.1093 0.112 Uiso 1 1 calc R
C14 C 0.4823(9) 0.631(3) 0.1839(7) 0.110(6) Uani 1 1 d .
H14A H 0.5286 0.6180 0.1768 0.165 Uiso 1 1 calc R
H14B H 0.4731 0.4844 0.2005 0.165 Uiso 1 1 calc R
H14C H 0.4855 0.7626 0.2094 0.165 Uiso 1 1 calc R
C15 C 0.4260(10) 0.883(4) 0.0979(9) 0.091(6) Uani 1 1 d .
N1 N 0.2082(6) 0.885(2) 0.1950(5) 0.069(3) Uani 1 1 d .
H1N H 0.2232 1.0182 0.2125 0.083 Uiso 1 1 calc R
O1 O 0.4654(8) 1.060(3) 0.1182(8) 0.158(7) Uani 1 1 d .
O2 O 0.3848(8) 0.892(2) 0.0478(6) 0.131(5) Uani 1 1 d .
H2O H 0.3836 1.0309 0.0363 0.158 Uiso 1 1 calc R
C16 C 0.3128(13) 1.394(4) -0.0316(9) 0.124(8) Uani 1 1 d .
H16 H 0.2802 1.3447 -0.0134 0.149 Uiso 1 1 calc R
C17 C 0.2902(9) 1.576(4) -0.0692(8) 0.104(6) Uani 1 1 d .
H17 H 0.2440 1.6480 -0.0753 0.125 Uiso 1 1 calc R
C18 C 0.3331(8) 1.653(2) -0.0976(6) 0.064(4) Uani 1 1 d .
C19 C 0.4005(9) 1.542(4) -0.0840(8) 0.114(7) Uani 1 1 d .
H19 H 0.4338 1.5868 -0.1019 0.137 Uiso 1 1 calc R
C20 C 0.4187(13) 1.372(4) -0.0459(10) 0.139(9) Uani 1 1 d .
H20 H 0.4667 1.3081 -0.0370 0.166 Uiso 1 1 calc R
C21 C 0.2277(10) 2.167(4) -0.1865(8) 0.105(6) Uani 1 1 d U
H21 H 0.1868 2.2604 -0.1874 0.126 Uiso 1 1 calc R
C22 C 0.2470(11) 1.988(3) -0.1461(8) 0.115(7) Uani 1 1 d .
H22 H 0.2201 1.9635 -0.1220 0.138 Uiso 1 1 calc R
C23 C 0.3075(9) 1.850(3) -0.1431(7) 0.073(4) Uani 1 1 d .
C24 C 0.3470(8) 1.913(3) -0.1779(8) 0.090(5) Uani 1 1 d .
H24 H 0.3920 1.8383 -0.1744 0.108 Uiso 1 1 calc R
C25 C 0.3183(10) 2.086(3) -0.2169(7) 0.086(5) Uani 1 1 d .
H25 H 0.3434 2.1127 -0.2422 0.104 Uiso 1 1 calc R
N2 N 0.3775(11) 1.279(3) -0.0185(6) 0.099(5) Uani 1 1 d .
N3 N 0.2583(8) 2.224(3) -0.2238(5) 0.087(4) Uani 1 1 d .
C26 C 0.1181(12) 0.187(4) -0.0484(8) 0.118(7) Uani 1 1 d .
H26 H 0.1254 0.3059 -0.0719 0.141 Uiso 1 1 calc R
C27 C 0.0498(10) 0.178(3) -0.0379(8) 0.098(6) Uani 1 1 d .
H27 H 0.0141 0.2963 -0.0534 0.118 Uiso 1 1 calc R
C28 C 0.0351(7) 0.009(3) -0.0071(6) 0.061(4) Uani 1 1 d .
C29 C 0.0938(9) -0.150(3) 0.0192(7) 0.080(5) Uani 1 1 d .
H29 H 0.0890 -0.2641 0.0447 0.096 Uiso 1 1 calc R
C30 C 0.1588(8) -0.136(3) 0.0071(7) 0.075(5) Uani 1 1 d .
H30 H 0.1959 -0.2501 0.0228 0.090 Uiso 1 1 calc R
N4 N 0.1708(8) 0.030(3) -0.0256(6) 0.091(4) Uani 1 1 d .

loop_
_atom_site_aniso_label
_atom_site_aniso_U_11
_atom_site_aniso_U_22
_atom_site_aniso_U_33
_atom_site_aniso_U_23
_atom_site_aniso_U_13
_atom_site_aniso_U_12
Cl1 0.074(3) 0.086(3) 0.126(4) 0.017(3) 0.028(2) -0.012(3)
C1 0.089(13) 0.054(12) 0.135(16) 0.013(11) 0.062(12) 0.026(10)
C2 0.110(14) 0.048(10) 0.073(11) -0.010(9) 0.037(10) 0.014(10)
C3 0.072(11) 0.044(10) 0.077(11) 0.013(9) 0.008(9) 0.013(10)
C4 0.065(11) 0.055(11) 0.073(11) 0.013(9) 0.014(9) 0.000(9)
C5 0.081(11) 0.043(9) 0.072(11) -0.006(8) 0.017(9) 0.011(9)
C6 0.066(11) 0.094(13) 0.066(11) -0.013(11) 0.021(9) -0.026(10)
C7 0.055(10) 0.097(13) 0.089(12) -0.031(11) 0.028(9) -0.007(10)
C8 0.101(13) 0.086(13) 0.078(12) 0.000(10) 0.033(11) 0.016(12)
C9 0.080(12) 0.045(10) 0.061(10) -0.003(8) 0.018(9) 0.007(9)
C10 0.070(11) 0.074(12) 0.112(13) -0.002(11) 0.058(10) 0.004(11)
C11 0.090(12) 0.052(10) 0.068(10) 0.011(9) 0.027(9) 0.002(10)
C12 0.084(12) 0.029(9) 0.113(13) 0.013(9) 0.048(10) 0.014(9)
C13 0.088(13) 0.077(12) 0.097(14) 0.053(11) 0.011(11) 0.037(10)
C14 0.100(14) 0.107(15) 0.134(17) 0.014(14) 0.055(13) 0.000(12)
C15 0.072(13) 0.115(18) 0.093(14) 0.054(15) 0.038(12) 0.037(12)
N1 0.056(8) 0.050(7) 0.098(10) -0.011(7) 0.021(7) -0.006(7)
O1 0.117(12) 0.080(10) 0.243(19) 0.034(11) 0.018(11) -0.014(9)
O2 0.191(14) 0.065(8) 0.125(11) 0.047(9) 0.039(11) -0.012(9)
C16 0.133(18) 0.129(18) 0.119(17) 0.079(15) 0.057(15) -0.036(15)
C17 0.067(11) 0.135(17) 0.127(16) 0.037(15) 0.053(12) 0.010(12)
C18 0.048(9) 0.049(9) 0.090(11) -0.002(9) 0.019(9) -0.028(8)
C19 0.055(11) 0.153(19) 0.150(18) 0.065(16) 0.054(11) 0.046(12)
C20 0.17(2) 0.125(18) 0.15(2) 0.098(17) 0.099(18) 0.085(16)
C21 0.102(9) 0.111(10) 0.110(10) 0.008(8) 0.046(8) 0.012(8)
C22 0.163(18) 0.088(13) 0.136(17) 0.052(13) 0.105(15) 0.044(14)
C23 0.084(11) 0.046(9) 0.100(12) -0.001(9) 0.048(10) -0.001(9)
C24 0.054(10) 0.101(14) 0.117(14) 0.035(12) 0.031(10) 0.015(10)
C25 0.092(13) 0.076(12) 0.092(13) 0.010(11) 0.033(11) 0.021(11)
N2 0.148(15) 0.071(10) 0.063(10) 0.012(8) 0.016(10) 0.011(11)
N3 0.102(10) 0.083(10) 0.075(9) 0.012(8) 0.030(8) -0.002(9)
C26 0.118(16) 0.102(17) 0.150(19) 0.047(15) 0.067(15) -0.015(15)
C27 0.114(15) 0.048(11) 0.139(16) 0.046(11) 0.053(13) 0.024(10)
C28 0.057(10) 0.056(9) 0.059(9) 0.016(8) 0.008(8) 0.011(9)
C29 0.065(10) 0.075(12) 0.105(13) 0.024(10) 0.033(10) 0.005(10)
C30 0.054(11) 0.059(10) 0.109(13) 0.032(10) 0.023(9) 0.013(8)
N4 0.087(11) 0.085(11) 0.107(11) 0.018(10) 0.041(9) 0.015(10)

loop_
_atom_type_symbol
_atom_type_description
_atom_type_scat_dispersion_real
_atom_type_scat_dispersion_imag
_atom_type_scat_source
C C 0.0033 0.0016 'International Tables Vol C Tables 4.2.6.8 and 6.1.1.4'
H H 0.0000 0.0000 'International Tables Vol C Tables 4.2.6.8 and 6.1.1.4'
Cl Cl 0.1484 0.1585 'International Tables Vol C Tables 4.2.6.8 and 6.1.1.4'
N N 0.0061 0.0033 'International Tables Vol C Tables 4.2.6.8 and 6.1.1.4'
O O 0.0106 0.0060 'International Tables Vol C Tables 4.2.6.8 and 6.1.1.4'

loop_
_geom_angle_atom_site_label_1
_geom_angle_atom_site_label_2
_geom_angle_atom_site_label_3
_geom_angle
_geom_angle_site_symmetry_3
C12 C1 C2 121.6(14) .
C12 C1 H1 119.2 .
C2 C1 H1 119.2 .
C3 C2 C1 117.0(15) .
C3 C2 H2 121.5 .
C1 C2 H2 121.5 .
C10 C3 C2 120.3(15) .
C10 C3 C4 106.2(14) .
C2 C3 C4 133.5(16) .
C5 C4 C9 120.1(15) .
C5 C4 C3 134.0(16) .
C9 C4 C3 105.6(14) .
C6 C5 C4 118.5(14) .
C6 C5 H5 120.7 .
C4 C5 H5 120.8 .
C7 C6 C5 123.5(14) .
C7 C6 Cl1 117.5(13) .
C5 C6 Cl1 119.0(14) .
C6 C7 C8 120.3(14) .
C6 C7 H7 119.9 .
C8 C7 H7 119.9 .
C7 C8 C9 117.5(15) .
C7 C8 H8 121.3 .
C9 C8 H8 121.3 .
N1 C9 C4 110.2(13) .
N1 C9 C8 129.7(15) .
C4 C9 C8 120.0(15) .
C3 C10 N1 111.0(13) .
C3 C10 C11 121.6(15) .
N1 C10 C11 127.3(16) .
C12 C11 C10 117.0(15) .
C12 C11 H11 121.5 .
C10 C11 H11 121.5 .
C1 C12 C11 122.2(15) .
C1 C12 C13 120.4(15) .
C11 C12 C13 117.2(15) .
C14 C13 C15 120.1(17) .
C14 C13 C12 114.6(14) .
C15 C13 C12 112.6(13) .
C14 C13 H13 102.0 .
C15 C13 H13 102.1 .
C12 C13 H13 102.0 .
C13 C14 H14A 109.5 .
C13 C14 H14B 109.5 .
H14A C14 H14B 109.5 .
C13 C14 H14C 109.5 .
H14A C14 H14C 109.5 .
H14B C14 H14C 109.5 .
O2 C15 O1 117.7(19) .
O2 C15 C13 120(2) .
O1 C15 C13 121.7(19) .
C9 N1 C10 106.9(12) .
C9 N1 H1N 126.6 .
C10 N1 H1N 126.6 .
C15 O2 H2O 109.5 .
N2 C16 C17 125.1(17) .
N2 C16 H16 117.5 .
C17 C16 H16 117.4 .
C18 C17 C16 121.0(17) .
C18 C17 H17 119.5 .
C16 C17 H17 119.5 .
C17 C18 C19 114.9(16) .
C17 C18 C23 122.4(15) .
C19 C18 C23 122.7(15) .
C20 C19 C18 120.1(17) .
C20 C19 H19 119.9 .
C18 C19 H19 120.0 .
C19 C20 N2 127.8(19) .
C19 C20 H20 116.1 .
N2 C20 H20 116.1 .
N3 C21 C22 129.6(17) .
N3 C21 H21 115.2 .
C22 C21 H21 115.2 .
C23 C22 C21 116.7(15) .
C23 C22 H22 121.6 .
C21 C22 H22 121.7 .
C22 C23 C24 117.1(15) .
C22 C23 C18 119.1(14) .
C24 C23 C18 123.4(15) .
C25 C24 C23 118.2(15) .
C25 C24 H24 120.9 .
C23 C24 H24 120.9 .
N3 C25 C24 127.8(16) .
N3 C25 H25 116.1 .
C24 C25 H25 116.1 .
C20 N2 C16 110.9(15) .
C21 N3 C25 110.1(15) .
N4 C26 C27 120.7(16) .
N4 C26 H26 119.7 .
C27 C26 H26 119.6 .
C28 C27 C26 122.5(15) .
C28 C27 H27 118.7 .
C26 C27 H27 118.8 .
C27 C28 C29 115.6(13) .
C27 C28 C28 125.5(18) 3
C29 C28 C28 118.4(17) 3
C30 C29 C28 119.4(14) .
C30 C29 H29 120.3 .
C28 C29 H29 120.3 .
N4 C30 C29 123.2(14) .
N4 C30 H30 118.4 .
C29 C30 H30 118.4 .
C26 N4 C30 118.1(14) .

loop_
_geom_bond_atom_site_label_1
_geom_bond_atom_site_label_2
_geom_bond_distance
_geom_bond_site_symmetry_2
Cl1 C6 1.766(14) .
C1 C12 1.34(2) .
C1 C2 1.408(19) .
C1 H1 0.9300 .
C2 C3 1.380(18) .
C2 H2 0.9300 .
C3 C10 1.37(2) .
C3 C4 1.46(2) .
C4 C5 1.367(18) .
C4 C9 1.412(19) .
C5 C6 1.364(18) .
C5 H5 0.9300 .
C6 C7 1.35(2) .
C7 C8 1.39(2) .
C7 H7 0.9300 .
C8 C9 1.416(19) .
C8 H8 0.9300 .
C9 N1 1.374(16) .
C10 N1 1.397(17) .
C10 C11 1.397(18) .
C11 C12 1.367(18) .
C11 H11 0.9300 .
C12 C13 1.57(2) .
C13 C14 1.401(19) .
C13 C15 1.47(2) .
C13 H13 0.9800 .
C14 H14A 0.9600 .
C14 H14B 0.9600 .
C14 H14C 0.9600 .
C15 O2 1.234(19) .
C15 O1 1.24(2) .
N1 H1N 0.8600 .
O2 H2O 0.8200 .
C16 N2 1.32(2) .
C16 C17 1.35(2) .
C16 H16 0.9300 .
C17 C18 1.330(18) .
C17 H17 0.9300 .
C18 C19 1.355(18) .
C18 C23 1.537(19) .
C19 C20 1.31(2) .
C19 H19 0.9300 .
C20 N2 1.32(2) .
C20 H20 0.9300 .
C21 N3 1.304(19) .
C21 C22 1.38(2) .
C21 H21 0.9300 .
C22 C23 1.36(2) .
C22 H22 0.9300 .
C23 C24 1.383(19) .
C24 C25 1.35(2) .
C24 H24 0.9300 .
C25 N3 1.336(18) .
C25 H25 0.9300 .
C26 N4 1.30(2) .
C26 C27 1.41(2) .
C26 H26 0.9300 .
C27 C28 1.307(18) .
C27 H27 0.9300 .
C28 C29 1.398(18) .
C28 C28 1.50(3) 3
C29 C30 1.374(17) .
C29 H29 0.9300 .
C30 N4 1.308(17) .
C30 H30 0.9300 .

loop_
_geom_torsion_atom_site_label_1
_geom_torsion_atom_site_label_2
_geom_torsion_atom_site_label_3
_geom_torsion_atom_site_label_4
_geom_torsion
_geom_torsion_site_symmetry_1
_geom_torsion_site_symmetry_4
C12 C1 C2 C3 -6(2) . .
C1 C2 C3 C10 4(2) . .
C1 C2 C3 C4 -179.2(14) . .
C10 C3 C4 C5 -177.1(16) . .
C2 C3 C4 C5 6(3) . .
C10 C3 C4 C9 -2.6(15) . .
C2 C3 C4 C9 -179.7(15) . .
C9 C4 C5 C6 3(2) . .
C3 C4 C5 C6 176.7(15) . .
C4 C5 C6 C7 -3(2) . .
C4 C5 C6 Cl1 175.6(11) . .
C5 C6 C7 C8 1(2) . .
Cl1 C6 C7 C8 -177.7(12) . .
C6 C7 C8 C9 1(2) . .
C5 C4 C9 N1 177.5(12) . .
C3 C4 C9 N1 2.1(15) . .
C5 C4 C9 C8 0(2) . .
C3 C4 C9 C8 -175.8(13) . .
C7 C8 C9 N1 -179.0(14) . .
C7 C8 C9 C4 -2(2) . .
C2 C3 C10 N1 179.8(13) . .
C4 C3 C10 N1 2.3(17) . .
C2 C3 C10 C11 -1(2) . .
C4 C3 C10 C11 -178.8(13) . .
C3 C10 C11 C12 0(2) . .
N1 C10 C11 C12 178.8(14) . .
C2 C1 C12 C11 5(3) . .
C2 C1 C12 C13 179.8(13) . .
C10 C11 C12 C1 -2(2) . .
C10 C11 C12 C13 -176.7(13) . .
C1 C12 C13 C14 -101(2) . .
C11 C12 C13 C14 73.6(19) . .
C1 C12 C13 C15 116.8(19) . .
C11 C12 C13 C15 -68(2) . .
C14 C13 C15 O2 163.1(17) . .
C12 C13 C15 O2 -57(2) . .
C14 C13 C15 O1 -21(3) . .
C12 C13 C15 O1 118(2) . .
C4 C9 N1 C10 -0.7(15) . .
C8 C9 N1 C10 176.9(15) . .
C3 C10 N1 C9 -1.0(17) . .
C11 C10 N1 C9 -179.9(14) . .
N2 C16 C17 C18 1(3) . .
C16 C17 C18 C19 -2(3) . .
C16 C17 C18 C23 176.6(16) . .
C17 C18 C19 C20 0(3) . .
C23 C18 C19 C20 -178.5(18) . .
C18 C19 C20 N2 3(4) . .
N3 C21 C22 C23 1(3) . .
C21 C22 C23 C24 5(3) . .
C21 C22 C23 C18 178.2(15) . .
C17 C18 C23 C22 15(2) . .
C19 C18 C23 C22 -166.1(18) . .
C17 C18 C23 C24 -171.9(17) . .
C19 C18 C23 C24 7(2) . .
C22 C23 C24 C25 -8(2) . .
C18 C23 C24 C25 178.8(14) . .
C23 C24 C25 N3 6(3) . .
C19 C20 N2 C16 -4(3) . .
C17 C16 N2 C20 2(3) . .
C22 C21 N3 C25 -3(3) . .
C24 C25 N3 C21 -1(2) . .
N4 C26 C27 C28 -3(3) . .
C26 C27 C28 C29 6(3) . .
C26 C27 C28 C28 178.3(18) . 3
C27 C28 C29 C30 -7(2) . .
C28 C28 C29 C30 -179.6(16) 3 .
C28 C29 C30 N4 4(2) . .
C27 C26 N4 C30 0(3) . .
C29 C30 N4 C26 -1(3) . .
